data_4320113
loop_
_publ_author_name
'Craig J. Matthews'
'Laurence K. Thompson'
'Stewart R. Parsons'
'Zhiqiang Xu'
'David O. Miller'
'Sarah L. Heath'

_publ_section_title
;
 Pentanuclear Homoleptic M5L6 (M = Mn(II), Co(II), Zn(II)) Complexes
 Formed by Strict Self-Assembly
;
_journal_name_full 'Inorganic Chemistry'
_journal_page_first 4448
_journal_page_last 4454
_journal_paper_doi 10.1021/ic010301p
_journal_volume 40
_journal_year 2001
_chemical_formula_sum 'C72 H74 Cl4 N30 O29 Zn5'
_chemical_formula_weight 2292.26
_chemical_name_systematic
;

?

;
_space_group_IT_number 2
_symmetry_cell_setting triclinic
_symmetry_space_group_name_Hall '-P 1'
_symmetry_space_group_name_H-M 'P -1'
_atom_sites_solution_hydrogens geom
_atom_sites_solution_primary direct
_atom_sites_solution_secondary difmap
_audit_creation_method SHELXL-97
_cell_angle_alpha 87.1160(10)
_cell_angle_beta 74.280(2)
_cell_angle_gamma 75.809(2)
_cell_formula_units_Z 2
_cell_length_a 13.0897(9)
_cell_length_b 18.8894(14)
_cell_length_c 20.5061(16)
_cell_measurement_temperature 193(2)
_cell_volume 4731.0(6)
_computing_structure_refinement 'SHELXL-97 (Sheldrick, 1997)'
_computing_structure_solution 'SHELXS-97 (Sheldrick, 1990)'
_diffrn_ambient_temperature 193(2)
_diffrn_measured_fraction_theta_full 0.989
_diffrn_measured_fraction_theta_max 0.989
_diffrn_radiation_monochromator graphite
_diffrn_radiation_source 'rotating anode'
_diffrn_radiation_type MoK\a
_diffrn_radiation_wavelength 0.71073
_diffrn_reflns_av_R_equivalents 0.0375
_diffrn_reflns_av_sigmaI/netI 0.1471
_diffrn_reflns_limit_h_max 6
_diffrn_reflns_limit_h_min -16
_diffrn_reflns_limit_k_max 19
_diffrn_reflns_limit_k_min -23
_diffrn_reflns_limit_l_max 25
_diffrn_reflns_limit_l_min -25
_diffrn_reflns_number 23649
_diffrn_reflns_theta_full 26.39
_diffrn_reflns_theta_max 26.39
_diffrn_reflns_theta_min 1.03
_exptl_absorpt_coefficient_mu 1.455
_exptl_absorpt_correction_T_max 0.91550
_exptl_absorpt_correction_T_min 0.81341
_exptl_crystal_density_diffrn 1.609
_exptl_crystal_density_method 'not measured'
_exptl_crystal_F_000 2332
_exptl_crystal_size_max 0.41
_exptl_crystal_size_mid 0.11
_exptl_crystal_size_min 0.06
_refine_diff_density_max 1.407
_refine_diff_density_min -0.654
_refine_diff_density_rms 0.126
_refine_ls_extinction_coef 0.00069(14)
_refine_ls_extinction_expression Fc^*^=kFc[1+0.001xFc^2^\l^3^/sin(2\q)]^-1/4^
_refine_ls_extinction_method SHELXL
_refine_ls_goodness_of_fit_ref 0.924
_refine_ls_hydrogen_treatment mixed
_refine_ls_matrix_type full
_refine_ls_number_parameters 1230
_refine_ls_number_reflns 19202
_refine_ls_number_restraints 0
_refine_ls_restrained_S_all 0.924
_refine_ls_R_factor_all 0.1398
_refine_ls_R_factor_gt 0.0649
_refine_ls_shift/su_max 0.003
_refine_ls_shift/su_mean 0.000
_refine_ls_structure_factor_coef Fsqd
_refine_ls_weighting_details 'w=1/[\s^2^(Fo^2^)+(0.1000P)^2^+0.0000P] where P=(Fo^2^+2Fc^2^)/3'
_refine_ls_weighting_scheme calc
_refine_ls_wR_factor_gt 0.1631
_refine_ls_wR_factor_ref 0.1941
_reflns_number_gt 9818
_reflns_number_total 19202
_reflns_threshold_expression >2sigma(I)
_cod_data_source_file ic010301p_2.cif
_cod_data_source_block '[Zn5(Poap-H)6](ClO4)4.2.5H2O(4)'
_cod_depositor_comments
;
The following automatic conversions were performed:

'_refine_ls_weighting_scheme' value 'calc
w=1/[\s^2^(Fo^2^)+(0.1000P)^2^+0.0000P] where P=(Fo^2^+2Fc^2^)/3' was
changed to 'calc'. New tag '_refine_ls_weighting_details' was
created. The value of the new tag was set to
'w=1/[\s^2^(Fo^2^)+(0.1000P)^2^+0.0000P] where P=(Fo^2^+2Fc^2^)/3'.

Automatic conversion script
Id: cif_fix_values 3143 2015-03-26 13:38:13Z robertas 
;
_cod_database_code 4320113

loop_
_symmetry_equiv_pos_as_xyz
'x, y, z'
'-x, -y, -z'

loop_
_atom_site_label
_atom_site_type_symbol
_atom_site_fract_x
_atom_site_fract_y
_atom_site_fract_z
_atom_site_U_iso_or_equiv
_atom_site_adp_type
_atom_site_occupancy
_atom_site_calc_flag
_atom_site_refinement_flags
_atom_site_disorder_assembly
_atom_site_disorder_group
Zn1 Zn 0.03317(5) 0.18786(4) 0.30678(4) 0.0255(2) Uani 1 d . . .
Zn2 Zn -0.26495(6) 0.30247(4) 0.37995(4) 0.0278(2) Uani 1 d . . .
Zn3 Zn -0.26669(6) 0.27322(4) 0.19042(4) 0.0261(2) Uani 1 d . . .
Zn4 Zn 0.02558(6) 0.30544(4) 0.14396(4) 0.0298(2) Uani 1 d . . .
Zn5 Zn -0.11187(6) 0.07502(4) 0.22188(4) 0.0282(2) Uani 1 d . . .
Cl1 Cl 0.36173(14) 0.04966(12) 0.43893(10) 0.0437(5) Uani 1 d . . .
Cl2 Cl 0.4280(2) 0.24206(15) -0.24552(13) 0.0705(7) Uani 1 d . . .
Cl3 Cl 0.46258(16) -0.13909(13) 0.02110(11) 0.0532(6) Uani 1 d . . .
Cl4 Cl -0.8103(2) 0.63299(17) 0.24130(17) 0.0413(8) Uani 0.60 d P . .
Cl5 Cl 0.0495(4) 0.3940(4) -0.4458(3) 0.0607(17) Uani 0.40 d P . .
O1 O -0.0915(3) 0.2818(2) 0.3373(2) 0.0254(10) Uani 1 d . . .
O2 O -0.2989(3) 0.2582(2) 0.2954(2) 0.0254(10) Uani 1 d . . .
O3 O -0.1455(3) 0.3304(2) 0.1838(2) 0.0283(11) Uani 1 d . . .
O4 O 0.0691(3) 0.2122(2) 0.2028(2) 0.0276(10) Uani 1 d . . .
O5 O -0.0746(3) 0.1240(2) 0.3024(2) 0.0266(10) Uani 1 d . . .
O6 O -0.1533(3) 0.1722(2) 0.1674(2) 0.0263(10) Uani 1 d . . .
O7 O 0.4218(5) -0.0127(4) 0.3926(3) 0.0729(19) Uani 1 d . . .
O8 O 0.3091(5) 0.1058(4) 0.4027(3) 0.076(2) Uani 1 d . . .
O9 O 0.2837(5) 0.0287(4) 0.4938(3) 0.075(2) Uani 1 d . . .
O10 O 0.4381(4) 0.0752(4) 0.4634(3) 0.0709(19) Uani 1 d . . .
O11 O 0.4336(11) 0.3107(5) -0.2613(6) 0.199(6) Uani 1 d . . .
O12 O 0.4114(8) 0.2135(6) -0.3057(4) 0.132(4) Uani 1 d . . .
O13 O 0.3436(6) 0.2354(4) -0.1868(4) 0.102(3) Uani 1 d . . .
O14 O 0.5276(6) 0.1937(7) -0.2388(5) 0.173(5) Uani 1 d . . .
O15 O 0.3779(5) -0.0795(5) 0.0179(4) 0.151(5) Uani 1 d . . .
O16 O 0.4357(11) -0.2011(6) 0.0045(5) 0.184(5) Uani 1 d . . .
O17 O 0.5581(6) -0.1331(6) -0.0292(4) 0.144(4) Uani 1 d . . .
O18 O 0.4776(7) -0.1514(5) 0.0855(3) 0.114(3) Uani 1 d . . .
O19 O -0.7120(7) 0.6459(5) 0.2242(5) 0.062(3) Uiso 0.60 d P . .
O20 O -0.8128(5) 0.5587(4) 0.2840(3) 0.081(2) Uiso 1 d . . .
O21 O -0.8918(8) 0.6897(6) 0.2819(5) 0.069(3) Uiso 0.60 d P . .
O22 O -0.8366(9) 0.6294(6) 0.1819(6) 0.080(3) Uiso 0.60 d P . .
O23 O 0.0710(13) 0.4056(9) -0.3847(9) 0.076(5) Uiso 0.40 d P . .
O24 O 0.111(2) 0.4246(13) -0.4902(13) 0.136(8) Uiso 0.40 d P . .
O25 O 0.0836(10) 0.3216(8) -0.4717(7) 0.050(3) Uiso 0.40 d P . .
O26 O -0.0533(10) 0.4320(7) -0.4430(7) 0.050(3) Uiso 0.40 d P . .
O27 O 0.4087(5) 0.3232(3) -0.4190(3) 0.0688(18) Uani 1 d . . .
O28 O 0.3341(7) 0.2485(5) 0.4954(5) 0.127(3) Uiso 1 d . . .
O29 O 0.3914(10) 0.4855(7) -0.0582(6) 0.193(5) Uiso 1 d . . .
O30 O 0.3298 0.4291 -0.0672 0.223(12) Uiso 0.50 d P . .
O31 O 0.4604 0.3610 -0.0941 0.193(10) Uiso 0.50 d P . .
O32 O 0.1460 0.3540 -0.3031 0.221(7) Uiso 0.80 d P . .
O33 O 0.1650 0.2262 -0.3102 0.209(7) Uiso 0.80 d P . .
O34 O 0.5804(18) 0.3012(12) -0.1242(12) 0.167(8) Uiso 0.50 d P . .
O35 O -1.0532 0.7366 0.2528 0.300(17) Uiso 0.50 d P . .
N1 N 0.1217(4) 0.2635(3) 0.3235(3) 0.0287(13) Uani 1 d . . .
N2 N -0.1217(4) 0.4045(3) 0.3643(3) 0.0305(14) Uani 1 d . . .
N3 N -0.2312(4) 0.4012(3) 0.3751(3) 0.0283(13) Uani 1 d . . .
N4 N -0.2778(4) 0.5292(3) 0.3857(3) 0.0439(17) Uani 1 d . . .
N5 N -0.4307(4) 0.3901(3) 0.4042(3) 0.0344(14) Uani 1 d . . .
N6 N -0.3940(4) 0.2164(3) 0.2079(3) 0.0271(13) Uani 1 d . . .
N7 N -0.3939(4) 0.1948(3) 0.3808(3) 0.0307(14) Uani 1 d . . .
N8 N -0.3429(4) 0.2247(3) 0.4201(3) 0.0265(13) Uani 1 d . . .
N9 N -0.4132(5) 0.1530(4) 0.5080(3) 0.0427(16) Uani 1 d . . .
N10 N -0.2436(4) 0.2800(3) 0.4905(3) 0.0330(14) Uani 1 d . . .
N11 N -0.3597(4) 0.3829(3) 0.2090(3) 0.0274(13) Uani 1 d . . .
N12 N -0.1215(4) 0.4427(3) 0.2050(3) 0.0294(13) Uani 1 d . . .
N13 N -0.0106(4) 0.4062(3) 0.1839(3) 0.0310(14) Uani 1 d . . .
N14 N 0.0268(4) 0.5059(3) 0.2264(3) 0.0437(17) Uani 1 d . . .
N15 N 0.1959(4) 0.3387(3) 0.1417(3) 0.0379(15) Uani 1 d . . .
N16 N 0.1686(4) 0.0997(3) 0.2648(3) 0.0281(13) Uani 1 d . . .
N17 N 0.1827(4) 0.1666(3) 0.0985(3) 0.0363(15) Uani 1 d . . .
N18 N 0.1211(4) 0.2289(3) 0.0746(3) 0.0307(14) Uani 1 d . . .
N19 N 0.2428(5) 0.1992(4) -0.0321(3) 0.059(2) Uani 1 d . . .
N20 N 0.0149(5) 0.3514(3) 0.0366(3) 0.0369(15) Uani 1 d . . .
N21 N -0.0017(4) 0.1466(3) 0.4074(3) 0.0289(13) Uani 1 d . . .
N22 N -0.1812(4) 0.0513(3) 0.3681(3) 0.0289(13) Uani 1 d . . .
N23 N -0.2043(4) 0.0415(3) 0.3071(3) 0.0265(13) Uani 1 d . . .
N24 N -0.3265(5) -0.0253(4) 0.3659(3) 0.0458(17) Uani 1 d . . .
N25 N -0.2391(4) 0.0255(3) 0.1907(3) 0.0317(14) Uani 1 d . . .
N26 N -0.2279(4) 0.2696(3) 0.0820(3) 0.0309(13) Uani 1 d . . .
N27 N -0.0276(4) 0.1025(3) 0.0776(3) 0.0293(13) Uani 1 d . . .
N28 N -0.0064(4) 0.0550(3) 0.1290(3) 0.0269(13) Uani 1 d . . .
N29 N 0.1452(5) -0.0114(4) 0.0493(3) 0.0461(17) Uani 1 d . . .
N30 N 0.0240(4) -0.0336(3) 0.2261(3) 0.0360(14) Uani 1 d . . .
C1 C 0.2302(5) 0.2504(4) 0.3141(4) 0.0392(19) Uani 1 d . . .
C2 C 0.2808(5) 0.3062(4) 0.3181(4) 0.042(2) Uani 1 d . . .
C3 C 0.2180(6) 0.3775(5) 0.3321(4) 0.046(2) Uani 1 d . . .
C4 C 0.1046(5) 0.3899(4) 0.3420(4) 0.0372(18) Uani 1 d . . .
C5 C 0.0601(5) 0.3316(4) 0.3370(3) 0.0280(16) Uani 1 d . . .
C6 C -0.0596(5) 0.3405(4) 0.3464(3) 0.0238(14) Uani 1 d . . .
C7 C -0.3034(5) 0.4644(4) 0.3871(3) 0.0305(16) Uani 1 d . . .
C8 C -0.4193(5) 0.4587(4) 0.4033(3) 0.0304(16) Uani 1 d . . .
C9 C -0.5071(5) 0.5196(4) 0.4182(4) 0.0418(19) Uani 1 d . . .
C10 C -0.6124(6) 0.5078(5) 0.4347(4) 0.048(2) Uani 1 d . . .
C11 C -0.6250(6) 0.4372(5) 0.4360(4) 0.052(2) Uani 1 d . . .
C12 C -0.5322(5) 0.3800(4) 0.4200(4) 0.043(2) Uani 1 d . . .
C13 C -0.4368(5) 0.1943(4) 0.1623(4) 0.0359(18) Uani 1 d . . .
C14 C -0.5037(5) 0.1460(4) 0.1772(4) 0.0384(19) Uani 1 d . . .
C15 C -0.5282(5) 0.1199(4) 0.2422(4) 0.0336(17) Uani 1 d . . .
C16 C -0.4851(5) 0.1423(4) 0.2898(4) 0.0300(16) Uani 1 d . . .
C17 C -0.4177(4) 0.1911(3) 0.2711(3) 0.0232(14) Uani 1 d . . .
C18 C -0.3661(4) 0.2161(3) 0.3183(3) 0.0249(15) Uani 1 d . . .
C19 C -0.3576(5) 0.2030(4) 0.4815(4) 0.0329(17) Uani 1 d . . .
C20 C -0.3089(5) 0.2382(4) 0.5249(3) 0.0310(16) Uani 1 d . . .
C21 C -0.3309(6) 0.2314(4) 0.5950(4) 0.0412(19) Uani 1 d . . .
C22 C -0.2829(6) 0.2678(5) 0.6311(4) 0.047(2) Uani 1 d . . .
C23 C -0.2117(6) 0.3076(5) 0.5943(4) 0.053(2) Uani 1 d . . .
C24 C -0.1947(6) 0.3130(5) 0.5249(4) 0.046(2) Uani 1 d . . .
C25 C -0.4711(5) 0.4072(4) 0.2222(4) 0.0350(18) Uani 1 d . . .
C26 C -0.5238(5) 0.4780(4) 0.2403(4) 0.0383(18) Uani 1 d . . .
C27 C -0.4637(5) 0.5271(4) 0.2469(4) 0.0378(18) Uani 1 d . . .
C28 C -0.3513(5) 0.5031(4) 0.2342(4) 0.0313(16) Uani 1 d . . .
C29 C -0.3022(5) 0.4305(4) 0.2163(3) 0.0259(15) Uani 1 d . . .
C30 C -0.1815(5) 0.3984(4) 0.2010(3) 0.0265(15) Uani 1 d . . .
C31 C 0.0567(5) 0.4422(4) 0.1928(4) 0.0323(17) Uani 1 d . . .
C32 C 0.1737(5) 0.4094(4) 0.1607(4) 0.0343(17) Uani 1 d . . .
C33 C 0.2533(6) 0.4498(4) 0.1469(4) 0.046(2) Uani 1 d . . .
C34 C 0.3601(6) 0.4151(5) 0.1119(4) 0.052(2) Uani 1 d . . .
C35 C 0.3832(5) 0.3422(5) 0.0930(4) 0.048(2) Uani 1 d . . .
C36 C 0.2989(6) 0.3066(5) 0.1093(4) 0.049(2) Uani 1 d . . .
C37 C 0.2148(5) 0.0418(4) 0.2971(4) 0.0334(17) Uani 1 d . . .
C38 C 0.2935(5) -0.0157(4) 0.2647(4) 0.0383(19) Uani 1 d . . .
C39 C 0.3304(5) -0.0142(4) 0.1945(4) 0.0395(19) Uani 1 d . . .
C40 C 0.2875(5) 0.0445(4) 0.1604(4) 0.0305(16) Uani 1 d . . .
C41 C 0.2046(5) 0.0999(4) 0.1970(4) 0.0278(16) Uani 1 d . . .
C42 C 0.1476(5) 0.1636(4) 0.1646(3) 0.0254(15) Uani 1 d . . .
C43 C 0.1552(6) 0.2423(4) 0.0106(4) 0.0377(18) Uani 1 d . . .
C44 C 0.0913(6) 0.3081(4) -0.0135(4) 0.0391(18) Uani 1 d . . .
C45 C 0.1062(8) 0.3279(6) -0.0806(5) 0.073(3) Uani 1 d . . .
C46 C 0.0395(9) 0.3896(7) -0.0978(5) 0.084(3) Uani 1 d . . .
C47 C -0.0385(8) 0.4330(5) -0.0472(5) 0.071(3) Uani 1 d . . .
C48 C -0.0484(7) 0.4121(5) 0.0193(4) 0.051(2) Uani 1 d . . .
C49 C 0.0366(5) 0.1608(4) 0.4593(4) 0.0355(18) Uani 1 d . . .
C50 C 0.0029(6) 0.1351(4) 0.5226(4) 0.043(2) Uani 1 d . . .
C51 C -0.0750(6) 0.0940(4) 0.5342(4) 0.0403(19) Uani 1 d . . .
C52 C -0.1146(5) 0.0794(4) 0.4823(3) 0.0313(16) Uani 1 d . . .
C53 C -0.0763(5) 0.1066(3) 0.4188(3) 0.0253(15) Uani 1 d . . .
C54 C -0.1135(5) 0.0935(3) 0.3596(3) 0.0217(14) Uani 1 d . . .
C55 C -0.2754(5) 0.0039(4) 0.3083(4) 0.0317(17) Uani 1 d . . .
C56 C -0.2942(5) -0.0092(4) 0.2427(4) 0.0301(16) Uani 1 d . . .
C57 C -0.3601(5) -0.0525(4) 0.2343(4) 0.0358(18) Uani 1 d . . .
C58 C -0.3733(6) -0.0590(4) 0.1699(4) 0.042(2) Uani 1 d . . .
C59 C -0.3202(6) -0.0223(4) 0.1168(4) 0.0416(19) Uani 1 d . . .
C60 C -0.2559(6) 0.0188(4) 0.1302(4) 0.044(2) Uani 1 d . . .
C61 C -0.2692(6) 0.3197(4) 0.0421(4) 0.0417(19) Uani 1 d . . .
C62 C -0.2294(7) 0.3156(5) -0.0277(4) 0.051(2) Uani 1 d . . .
C63 C -0.1420(7) 0.2583(5) -0.0565(4) 0.053(2) Uani 1 d . . .
C64 C -0.1006(6) 0.2058(4) -0.0150(4) 0.045(2) Uani 1 d . . .
C65 C -0.1449(5) 0.2132(4) 0.0547(3) 0.0308(16) Uani 1 d . . .
C66 C -0.1059(5) 0.1593(4) 0.1029(3) 0.0281(16) Uani 1 d . . .
C67 C 0.0773(5) -0.0002(4) 0.1121(4) 0.0294(16) Uani 1 d . . .
C68 C 0.0943(5) -0.0530(4) 0.1661(3) 0.0278(16) Uani 1 d . . .
C69 C 0.1761(5) -0.1168(4) 0.1558(4) 0.0375(18) Uani 1 d . . .
C70 C 0.1852(6) -0.1625(4) 0.2091(4) 0.047(2) Uani 1 d . . .
C71 C 0.1131(6) -0.1436(4) 0.2721(4) 0.0434(19) Uani 1 d . . .
C72 C 0.0317(6) -0.0787(4) 0.2777(4) 0.0410(19) Uani 1 d . . .
H1 H -0.2036 0.5319 0.3757 0.050 Uiso 1 d . . .
H2 H -0.3344 0.5733 0.3952 0.050 Uiso 1 d . . .
H3 H 0.2749 0.2012 0.3037 0.047 Uiso 1 d . . .
H4 H 0.3582 0.2951 0.3128 0.050 Uiso 1 d . . .
H5 H 0.2524 0.4171 0.3338 0.053 Uiso 1 d . . .
H6 H 0.0580 0.4390 0.3534 0.046 Uiso 1 d . . .
H7 H -0.4949 0.5688 0.4168 0.050 Uiso 1 d . . .
H8 H -0.6765 0.5480 0.4460 0.060 Uiso 1 d . . .
H9 H -0.6959 0.4277 0.4468 0.059 Uiso 1 d . . .
H10 H -0.5406 0.3295 0.4205 0.053 Uiso 1 d . . .
H11 H -0.4217 0.1386 0.5542 0.051 Uiso 1 d . . .
H12 H -0.4458 0.1303 0.4806 0.051 Uiso 1 d . . .
H13 H -0.4199 0.2138 0.1161 0.044 Uiso 1 d . . .
H14 H -0.5342 0.1319 0.1433 0.045 Uiso 1 d . . .
H15 H -0.5746 0.0861 0.2540 0.039 Uiso 1 d . . .
H16 H -0.5015 0.1240 0.3362 0.037 Uiso 1 d . . .
H17 H -0.3782 0.2010 0.6184 0.048 Uiso 1 d . . .
H18 H -0.2992 0.2650 0.6798 0.055 Uiso 1 d . . .
H19 H -0.1736 0.3308 0.6187 0.060 Uiso 1 d . . .
H20 H -0.1457 0.3413 0.5002 0.056 Uiso 1 d . . .
H21 H 0.0804 0.5308 0.2322 0.050 Uiso 1 d . . .
H22 H -0.0489 0.5291 0.2465 0.050 Uiso 1 d . . .
H23 H -0.5124 0.3720 0.2193 0.042 Uiso 1 d . . .
H24 H -0.6027 0.4940 0.2480 0.044 Uiso 1 d . . .
H25 H -0.4999 0.5777 0.2600 0.045 Uiso 1 d . . .
H26 H -0.3077 0.5362 0.2389 0.035 Uiso 1 d . . .
H27 H 0.2343 0.5010 0.1615 0.054 Uiso 1 d . . .
H28 H 0.4162 0.4414 0.1017 0.062 Uiso 1 d . . .
H29 H 0.4575 0.3167 0.0689 0.056 Uiso 1 d . . .
H30 H 0.3156 0.2555 0.0951 0.064 Uiso 1 d . . .
H31 H 0.2855 0.1561 -0.0154 0.068 Uiso 1 d . . .
H32 H 0.2666 0.2103 -0.0786 0.068 Uiso 1 d . . .
H33 H 0.1893 0.0417 0.3464 0.041 Uiso 1 d . . .
H34 H 0.3233 -0.0573 0.2897 0.049 Uiso 1 d . . .
H35 H 0.3852 -0.0550 0.1704 0.045 Uiso 1 d . . .
H36 H 0.3142 0.0472 0.1113 0.037 Uiso 1 d . . .
H37 H 0.1623 0.2970 -0.1167 0.083 Uiso 1 d . . .
H38 H 0.0470 0.4030 -0.1445 0.097 Uiso 1 d . . .
H39 H -0.0897 0.4750 -0.0592 0.080 Uiso 1 d . . .
H40 H -0.1035 0.4435 0.0555 0.062 Uiso 1 d . . .
H41 H -0.3107 -0.0187 0.4082 0.052 Uiso 1 d . . .
H42 H -0.3785 -0.0532 0.3662 0.052 Uiso 1 d . . .
H43 H 0.0900 0.1900 0.4506 0.043 Uiso 1 d . . .
H44 H 0.0334 0.1447 0.5585 0.051 Uiso 1 d . . .
H45 H -0.1026 0.0755 0.5792 0.046 Uiso 1 d . . .
H46 H -0.1682 0.0507 0.4898 0.036 Uiso 1 d . . .
H47 H -0.3960 -0.0788 0.2727 0.042 Uiso 1 d . . .
H48 H -0.4197 -0.0890 0.1627 0.050 Uiso 1 d . . .
H49 H -0.3289 -0.0266 0.0721 0.052 Uiso 1 d . . .
H50 H -0.2188 0.0457 0.0931 0.053 Uiso 1 d . . .
H51 H 0.2072 -0.0524 0.0382 0.057 Uiso 1 d . . .
H52 H 0.1354 0.0234 0.0137 0.057 Uiso 1 d . . .
H53 H -0.3294 0.3612 0.0630 0.049 Uiso 1 d . . .
H54 H -0.2628 0.3518 -0.0557 0.061 Uiso 1 d . . .
H55 H -0.1101 0.2557 -0.1053 0.062 Uiso 1 d . . .
H56 H -0.0408 0.1634 -0.0349 0.058 Uiso 1 d . . .
H57 H 0.2276 -0.1294 0.1114 0.044 Uiso 1 d . . .
H58 H 0.2408 -0.2078 0.2022 0.054 Uiso 1 d . . .
H59 H 0.1198 -0.1747 0.3115 0.053 Uiso 1 d . . .
H60 H -0.0225 -0.0658 0.3218 0.049 Uiso 1 d . . .

loop_
_atom_site_aniso_label
_atom_site_aniso_U_11
_atom_site_aniso_U_22
_atom_site_aniso_U_33
_atom_site_aniso_U_23
_atom_site_aniso_U_13
_atom_site_aniso_U_12
Zn1 0.0218(4) 0.0251(4) 0.0282(4) -0.0007(4) -0.0031(3) -0.0070(3)
Zn2 0.0237(4) 0.0294(5) 0.0314(5) -0.0004(4) -0.0061(3) -0.0096(3)
Zn3 0.0236(4) 0.0267(5) 0.0290(5) 0.0013(4) -0.0059(3) -0.0093(3)
Zn4 0.0244(4) 0.0309(5) 0.0328(5) 0.0011(4) -0.0051(3) -0.0069(3)
Zn5 0.0280(4) 0.0308(5) 0.0258(4) 0.0001(4) -0.0037(3) -0.0112(3)
Cl1 0.0407(10) 0.0600(14) 0.0405(11) 0.0184(11) -0.0150(9) -0.0295(10)
Cl2 0.0721(16) 0.0771(19) 0.0633(17) 0.0115(14) -0.0067(13) -0.0347(14)
Cl3 0.0396(10) 0.0700(16) 0.0384(12) -0.0085(11) -0.0053(9) 0.0047(10)
Cl4 0.0477(17) 0.0330(18) 0.054(2) -0.0062(16) -0.0284(16) -0.0119(14)
Cl5 0.036(3) 0.113(5) 0.047(3) 0.013(3) -0.010(2) -0.047(3)
O1 0.020(2) 0.023(3) 0.035(3) -0.004(2) -0.007(2) -0.0089(18)
O2 0.019(2) 0.026(3) 0.032(3) -0.001(2) -0.0028(19) -0.0122(19)
O3 0.020(2) 0.027(3) 0.037(3) 0.003(2) -0.005(2) -0.0076(19)
O4 0.023(2) 0.030(3) 0.025(3) 0.003(2) 0.000(2) -0.004(2)
O5 0.030(2) 0.028(3) 0.026(3) 0.001(2) -0.007(2) -0.014(2)
O6 0.029(2) 0.030(3) 0.021(3) -0.002(2) -0.007(2) -0.008(2)
O7 0.072(4) 0.087(5) 0.064(4) -0.018(4) -0.019(4) -0.022(4)
O8 0.051(3) 0.097(5) 0.077(5) 0.043(4) -0.020(3) -0.018(3)
O9 0.074(4) 0.104(6) 0.058(4) 0.024(4) -0.003(3) -0.060(4)
O10 0.058(4) 0.086(5) 0.092(5) 0.010(4) -0.042(4) -0.037(3)
O11 0.314(15) 0.064(6) 0.168(10) -0.011(6) 0.076(10) -0.103(8)
O12 0.161(8) 0.187(10) 0.076(6) 0.007(6) -0.025(6) -0.102(8)
O13 0.087(5) 0.097(6) 0.083(5) 0.010(5) 0.034(4) -0.015(4)
O14 0.067(5) 0.256(13) 0.134(8) 0.076(9) -0.003(6) 0.032(7)
O15 0.055(4) 0.184(9) 0.129(8) 0.088(7) 0.027(5) 0.054(5)
O16 0.335(17) 0.130(9) 0.142(9) -0.015(7) -0.127(10) -0.084(10)
O17 0.054(4) 0.246(12) 0.091(6) 0.048(7) -0.003(4) 0.009(6)
O18 0.140(7) 0.134(7) 0.045(4) -0.015(5) -0.034(5) 0.026(6)
O27 0.070(4) 0.043(4) 0.075(5) -0.001(3) -0.004(3) 0.003(3)
N1 0.017(3) 0.035(4) 0.034(3) -0.006(3) -0.004(2) -0.009(2)
N2 0.023(3) 0.025(3) 0.044(4) -0.001(3) -0.008(3) -0.009(2)
N3 0.023(3) 0.028(3) 0.034(3) -0.001(3) -0.008(3) -0.005(2)
N4 0.036(3) 0.025(4) 0.065(5) -0.005(3) -0.006(3) -0.004(3)
N5 0.029(3) 0.040(4) 0.035(4) -0.005(3) -0.007(3) -0.009(3)
N6 0.020(3) 0.030(3) 0.032(3) -0.003(3) -0.008(2) -0.006(2)
N7 0.029(3) 0.034(4) 0.031(3) 0.000(3) -0.006(3) -0.013(3)
N8 0.028(3) 0.028(3) 0.026(3) -0.002(3) -0.008(2) -0.012(2)
N9 0.050(4) 0.054(4) 0.033(4) 0.009(3) -0.009(3) -0.032(3)
N10 0.034(3) 0.031(4) 0.033(3) -0.001(3) -0.005(3) -0.009(3)
N11 0.022(3) 0.032(3) 0.030(3) 0.006(3) -0.007(2) -0.009(2)
N12 0.024(3) 0.033(3) 0.037(4) 0.003(3) -0.015(3) -0.011(2)
N13 0.022(3) 0.034(4) 0.037(4) 0.002(3) -0.006(3) -0.010(2)
N14 0.035(3) 0.038(4) 0.066(5) 0.007(4) -0.022(3) -0.015(3)
N15 0.027(3) 0.042(4) 0.045(4) 0.004(3) -0.007(3) -0.011(3)
N16 0.020(3) 0.028(3) 0.033(3) 0.002(3) -0.003(2) -0.006(2)
N17 0.029(3) 0.047(4) 0.027(3) -0.002(3) -0.002(3) -0.005(3)
N18 0.023(3) 0.039(4) 0.028(3) 0.002(3) -0.006(3) -0.005(3)
N19 0.056(4) 0.071(5) 0.029(4) -0.002(4) 0.005(3) 0.005(4)
N20 0.038(3) 0.038(4) 0.034(4) 0.008(3) -0.009(3) -0.010(3)
N21 0.028(3) 0.028(3) 0.029(3) 0.002(3) -0.006(3) -0.007(2)
N22 0.029(3) 0.033(3) 0.024(3) 0.002(3) -0.002(2) -0.011(3)
N23 0.024(3) 0.031(3) 0.027(3) 0.001(3) -0.004(2) -0.015(2)
N24 0.041(3) 0.064(5) 0.040(4) 0.010(4) -0.008(3) -0.032(3)
N25 0.031(3) 0.038(4) 0.029(3) -0.005(3) -0.006(3) -0.017(3)
N26 0.034(3) 0.029(3) 0.031(3) 0.001(3) -0.010(3) -0.010(3)
N27 0.026(3) 0.032(3) 0.028(3) 0.002(3) -0.004(3) -0.008(3)
N28 0.022(3) 0.027(3) 0.029(3) 0.000(3) -0.002(2) -0.007(2)
N29 0.045(4) 0.049(4) 0.030(4) -0.002(3) -0.001(3) 0.005(3)
N30 0.038(3) 0.031(4) 0.037(4) 0.002(3) -0.007(3) -0.009(3)
C1 0.027(4) 0.034(4) 0.055(5) 0.001(4) -0.010(4) -0.005(3)
C2 0.021(3) 0.047(5) 0.063(6) 0.000(4) -0.014(4) -0.013(3)
C3 0.037(4) 0.058(6) 0.054(5) 0.002(5) -0.013(4) -0.029(4)
C4 0.026(3) 0.038(5) 0.050(5) 0.001(4) -0.011(3) -0.009(3)
C5 0.028(3) 0.030(4) 0.027(4) 0.003(3) -0.007(3) -0.009(3)
C6 0.022(3) 0.029(4) 0.020(3) 0.002(3) -0.006(3) -0.006(3)
C7 0.031(4) 0.031(4) 0.029(4) -0.004(3) -0.007(3) -0.006(3)
C8 0.026(3) 0.038(5) 0.026(4) -0.009(3) -0.007(3) -0.004(3)
C9 0.031(4) 0.044(5) 0.046(5) -0.009(4) -0.008(4) -0.003(3)
C10 0.034(4) 0.055(6) 0.044(5) -0.008(4) -0.008(4) 0.010(4)
C11 0.027(4) 0.069(7) 0.054(6) -0.011(5) -0.007(4) -0.005(4)
C12 0.027(4) 0.054(5) 0.045(5) -0.011(4) -0.004(3) -0.009(4)
C13 0.028(4) 0.045(5) 0.036(4) -0.001(4) -0.010(3) -0.010(3)
C14 0.030(4) 0.048(5) 0.042(5) -0.011(4) -0.012(3) -0.014(3)
C15 0.023(3) 0.033(4) 0.045(5) -0.014(4) -0.003(3) -0.010(3)
C16 0.025(3) 0.026(4) 0.035(4) -0.004(3) -0.003(3) -0.003(3)
C17 0.017(3) 0.019(4) 0.031(4) -0.003(3) -0.003(3) -0.004(3)
C18 0.015(3) 0.026(4) 0.032(4) -0.004(3) -0.002(3) -0.007(3)
C19 0.022(3) 0.035(4) 0.038(5) 0.001(4) -0.002(3) -0.008(3)
C20 0.025(3) 0.039(4) 0.026(4) 0.001(3) -0.006(3) -0.003(3)
C21 0.035(4) 0.053(5) 0.032(4) 0.001(4) -0.005(3) -0.008(4)
C22 0.044(4) 0.055(6) 0.032(5) -0.009(4) -0.004(4) 0.000(4)
C23 0.051(5) 0.059(6) 0.051(6) -0.018(5) -0.016(4) -0.012(4)
C24 0.048(5) 0.051(5) 0.039(5) 0.001(4) -0.008(4) -0.018(4)
C25 0.022(3) 0.040(5) 0.044(5) 0.000(4) -0.010(3) -0.010(3)
C26 0.023(3) 0.043(5) 0.046(5) -0.001(4) -0.010(3) -0.002(3)
C27 0.033(4) 0.035(5) 0.040(5) -0.002(4) -0.009(3) 0.001(3)
C28 0.030(3) 0.031(4) 0.036(4) -0.004(3) -0.010(3) -0.012(3)
C29 0.030(3) 0.027(4) 0.023(4) 0.006(3) -0.010(3) -0.009(3)
C30 0.026(3) 0.028(4) 0.025(4) 0.006(3) -0.007(3) -0.007(3)
C31 0.036(4) 0.026(4) 0.042(5) 0.007(4) -0.017(3) -0.013(3)
C32 0.034(4) 0.036(5) 0.041(5) 0.008(4) -0.019(3) -0.015(3)
C33 0.038(4) 0.049(5) 0.061(6) 0.011(4) -0.021(4) -0.024(4)
C34 0.037(4) 0.075(7) 0.059(6) 0.024(5) -0.022(4) -0.034(4)
C35 0.026(4) 0.058(6) 0.056(6) 0.003(5) -0.007(4) -0.008(4)
C36 0.029(4) 0.053(5) 0.059(6) 0.002(5) -0.008(4) -0.004(4)
C37 0.032(4) 0.032(4) 0.036(4) 0.005(4) -0.008(3) -0.008(3)
C38 0.031(4) 0.021(4) 0.065(6) 0.000(4) -0.018(4) -0.006(3)
C39 0.028(4) 0.031(4) 0.060(6) -0.020(4) -0.015(4) -0.002(3)
C40 0.023(3) 0.032(4) 0.037(4) -0.010(3) -0.007(3) -0.005(3)
C41 0.025(3) 0.026(4) 0.037(4) -0.008(3) -0.008(3) -0.014(3)
C42 0.019(3) 0.026(4) 0.032(4) -0.003(3) -0.003(3) -0.011(3)
C43 0.035(4) 0.053(5) 0.022(4) -0.008(4) -0.001(3) -0.011(4)
C44 0.042(4) 0.048(5) 0.028(4) 0.010(4) -0.008(4) -0.015(4)
C45 0.065(6) 0.097(8) 0.040(6) 0.018(6) -0.005(5) -0.005(6)
C46 0.081(7) 0.108(9) 0.047(6) 0.036(6) -0.015(6) -0.003(7)
C47 0.070(6) 0.066(7) 0.070(7) 0.025(6) -0.022(6) -0.002(5)
C48 0.054(5) 0.050(6) 0.046(5) 0.009(4) -0.015(4) -0.007(4)
C49 0.031(4) 0.044(5) 0.036(4) 0.000(4) -0.010(3) -0.015(3)
C50 0.046(4) 0.057(6) 0.030(4) -0.003(4) -0.016(4) -0.012(4)
C51 0.046(4) 0.041(5) 0.029(4) 0.010(4) -0.009(4) -0.005(4)
C52 0.031(4) 0.034(4) 0.029(4) 0.003(3) -0.007(3) -0.010(3)
C53 0.024(3) 0.022(4) 0.024(4) -0.002(3) -0.001(3) -0.001(3)
C54 0.022(3) 0.022(4) 0.021(4) -0.002(3) -0.007(3) -0.004(3)
C55 0.025(3) 0.032(4) 0.037(4) 0.003(3) -0.004(3) -0.011(3)
C56 0.027(3) 0.026(4) 0.037(4) -0.002(3) -0.006(3) -0.010(3)
C57 0.030(4) 0.033(4) 0.045(5) -0.002(4) -0.004(3) -0.014(3)
C58 0.035(4) 0.035(5) 0.059(6) -0.012(4) -0.013(4) -0.012(3)
C59 0.049(4) 0.037(5) 0.044(5) -0.005(4) -0.018(4) -0.011(4)
C60 0.052(5) 0.046(5) 0.037(5) -0.007(4) -0.009(4) -0.024(4)
C61 0.043(4) 0.035(5) 0.051(5) 0.003(4) -0.020(4) -0.009(4)
C62 0.063(5) 0.049(6) 0.044(5) 0.012(4) -0.028(5) -0.010(4)
C63 0.076(6) 0.056(6) 0.027(4) 0.011(4) -0.015(4) -0.017(5)
C64 0.047(4) 0.048(5) 0.038(5) -0.006(4) -0.009(4) -0.006(4)
C65 0.032(4) 0.030(4) 0.031(4) -0.001(3) -0.003(3) -0.015(3)
C66 0.024(3) 0.034(4) 0.030(4) 0.002(3) -0.009(3) -0.012(3)
C67 0.025(3) 0.030(4) 0.037(4) -0.002(3) -0.007(3) -0.014(3)
C68 0.024(3) 0.028(4) 0.033(4) -0.009(3) -0.005(3) -0.010(3)
C69 0.030(4) 0.037(5) 0.042(5) -0.007(4) 0.000(3) -0.012(3)
C70 0.046(4) 0.029(5) 0.059(6) -0.005(4) -0.015(4) 0.003(4)
C71 0.059(5) 0.031(5) 0.044(5) 0.005(4) -0.017(4) -0.013(4)
C72 0.049(4) 0.032(5) 0.036(5) -0.003(4) -0.010(4) -0.001(4)

loop_
_atom_type_symbol
_atom_type_description
_atom_type_scat_dispersion_real
_atom_type_scat_dispersion_imag
_atom_type_scat_source
C C 0.0033 0.0016 'International Tables Vol C Tables 4.2.6.8 and 6.1.1.4'
H H 0.0000 0.0000 'International Tables Vol C Tables 4.2.6.8 and 6.1.1.4'
N N 0.0061 0.0033 'International Tables Vol C Tables 4.2.6.8 and 6.1.1.4'
O O 0.0106 0.0060 'International Tables Vol C Tables 4.2.6.8 and 6.1.1.4'
Zn Zn 0.2839 1.4301 'International Tables Vol C Tables 4.2.6.8 and 6.1.1.4'
Cl Cl 0.1484 0.1585 'International Tables Vol C Tables 4.2.6.8 and 6.1.1.4'

loop_
_geom_angle_atom_site_label_1
_geom_angle_atom_site_label_2
_geom_angle_atom_site_label_3
_geom_angle
_geom_angle_site_symmetry_1
_geom_angle_site_symmetry_3
_geom_angle_publ_flag
O1 Zn1 O5 93.58(16) . . ?
O1 Zn1 O4 95.51(17) . . ?
O5 Zn1 O4 95.12(16) . . ?
O1 Zn1 N16 172.74(19) . . ?
O5 Zn1 N16 90.20(18) . . ?
O4 Zn1 N16 77.96(19) . . ?
O1 Zn1 N21 90.79(19) . . ?
O5 Zn1 N21 78.31(18) . . ?
O4 Zn1 N21 171.2(2) . . ?
N16 Zn1 N21 96.0(2) . . ?
O1 Zn1 N1 78.21(18) . . ?
O5 Zn1 N1 170.71(19) . . ?
O4 Zn1 N1 90.05(19) . . ?
N16 Zn1 N1 98.44(19) . . ?
N21 Zn1 N1 97.3(2) . . ?
N8 Zn2 N3 155.9(2) . . ?
N8 Zn2 O1 123.65(19) . . ?
N3 Zn2 O1 75.06(18) . . ?
N8 Zn2 O2 75.36(19) . . ?
N3 Zn2 O2 120.95(19) . . ?
O1 Zn2 O2 95.98(15) . . ?
N8 Zn2 N5 90.4(2) . . ?
N3 Zn2 N5 72.3(2) . . ?
O1 Zn2 N5 145.98(18) . . ?
O2 Zn2 N5 92.52(18) . . ?
N8 Zn2 N10 72.1(2) . . ?
N3 Zn2 N10 94.0(2) . . ?
O1 Zn2 N10 91.59(17) . . ?
O2 Zn2 N10 145.01(18) . . ?
N5 Zn2 N10 100.1(2) . . ?
O6 Zn3 O2 93.75(17) . . ?
O6 Zn3 O3 93.40(16) . . ?
O2 Zn3 O3 95.60(16) . . ?
O6 Zn3 N11 170.91(16) . . ?
O2 Zn3 N11 88.91(19) . . ?
O3 Zn3 N11 77.68(17) . . ?
O6 Zn3 N6 88.18(18) . . ?
O2 Zn3 N6 78.79(18) . . ?
O3 Zn3 N6 174.3(2) . . ?
N11 Zn3 N6 100.87(19) . . ?
O6 Zn3 N26 78.10(19) . . ?
O2 Zn3 N26 170.70(19) . . ?
O3 Zn3 N26 89.41(19) . . ?
N11 Zn3 N26 99.8(2) . . ?
N6 Zn3 N26 96.3(2) . . ?
N13 Zn4 N18 150.1(2) . . ?
N13 Zn4 O3 75.98(18) . . ?
N18 Zn4 O3 128.95(19) . . ?
N13 Zn4 O4 120.2(2) . . ?
N18 Zn4 O4 76.1(2) . . ?
O3 Zn4 O4 99.44(16) . . ?
N13 Zn4 N20 92.1(2) . . ?
N18 Zn4 N20 72.5(2) . . ?
O3 Zn4 N20 93.25(18) . . ?
O4 Zn4 N20 147.3(2) . . ?
N13 Zn4 N15 71.1(2) . . ?
N18 Zn4 N15 85.0(2) . . ?
O3 Zn4 N15 146.0(2) . . ?
O4 Zn4 N15 90.07(18) . . ?
N20 Zn4 N15 96.07(19) . . ?
N23 Zn5 N28 151.3(2) . . ?
N23 Zn5 O6 127.58(19) . . ?
N28 Zn5 O6 75.69(19) . . ?
N23 Zn5 O5 75.56(18) . . ?
N28 Zn5 O5 122.08(18) . . ?
O6 Zn5 O5 97.57(16) . . ?
N23 Zn5 N25 72.8(2) . . ?
N28 Zn5 N25 92.1(2) . . ?
O6 Zn5 N25 91.53(18) . . ?
O5 Zn5 N25 145.81(17) . . ?
N23 Zn5 N30 86.9(2) . . ?
N28 Zn5 N30 71.5(2) . . ?
O6 Zn5 N30 145.56(18) . . ?
O5 Zn5 N30 91.01(19) . . ?
N25 Zn5 N30 99.9(2) . . ?
O8 Cl1 O9 109.9(4) . . ?
O8 Cl1 O10 109.2(4) . . ?
O9 Cl1 O10 109.9(4) . . ?
O8 Cl1 O7 108.8(4) . . ?
O9 Cl1 O7 110.7(4) . . ?
O10 Cl1 O7 108.3(4) . . ?
O11 Cl2 O13 114.5(6) . . ?
O11 Cl2 O14 115.4(8) . . ?
O13 Cl2 O14 107.9(5) . . ?
O11 Cl2 O12 104.1(7) . . ?
O13 Cl2 O12 111.2(5) . . ?
O14 Cl2 O12 103.1(7) . . ?
O15 Cl3 O16 108.0(7) . . ?
O15 Cl3 O18 113.7(5) . . ?
O16 Cl3 O18 105.1(6) . . ?
O15 Cl3 O17 109.3(5) . . ?
O16 Cl3 O17 106.3(7) . . ?
O18 Cl3 O17 114.0(5) . . ?
O19 Cl4 O22 105.5(7) . . ?
O19 Cl4 O21 113.4(6) . . ?
O22 Cl4 O21 107.6(7) . . ?
O19 Cl4 O20 111.8(5) . . ?
O22 Cl4 O20 112.1(6) . . ?
O21 Cl4 O20 106.5(5) . . ?
O24 Cl5 O26 105.7(13) . . ?
O24 Cl5 O23 105.7(13) . . ?
O26 Cl5 O23 107.9(10) . . ?
O24 Cl5 O25 100.7(13) . . ?
O26 Cl5 O25 118.3(8) . . ?
O23 Cl5 O25 116.9(10) . . ?
C6 O1 Zn1 115.5(3) . . ?
C6 O1 Zn2 108.4(4) . . ?
Zn1 O1 Zn2 134.3(2) . . ?
C18 O2 Zn3 113.5(4) . . ?
C18 O2 Zn2 108.9(4) . . ?
Zn3 O2 Zn2 137.22(18) . . ?
C30 O3 Zn3 115.1(4) . . ?
C30 O3 Zn4 110.1(3) . . ?
Zn3 O3 Zn4 134.3(2) . . ?
C42 O4 Zn1 114.4(4) . . ?
C42 O4 Zn4 109.2(4) . . ?
Zn1 O4 Zn4 135.6(2) . . ?
C54 O5 Zn1 114.9(4) . . ?
C54 O5 Zn5 108.7(3) . . ?
Zn1 O5 Zn5 134.7(2) . . ?
C66 O6 Zn3 114.9(4) . . ?
C66 O6 Zn5 108.9(4) . . ?
Zn3 O6 Zn5 135.3(2) . . ?
C5 N1 C1 119.6(6) . . ?
C5 N1 Zn1 113.4(4) . . ?
C1 N1 Zn1 126.5(5) . . ?
C6 N2 N3 108.6(5) . . ?
C7 N3 N2 115.3(5) . . ?
C7 N3 Zn2 125.9(4) . . ?
N2 N3 Zn2 118.5(4) . . ?
C12 N5 C8 118.0(6) . . ?
C12 N5 Zn2 128.5(5) . . ?
C8 N5 Zn2 113.5(4) . . ?
C17 N6 C13 118.7(5) . . ?
C17 N6 Zn3 112.1(4) . . ?
C13 N6 Zn3 128.2(4) . . ?
C18 N7 N8 109.9(5) . . ?
C19 N8 N7 115.4(5) . . ?
C19 N8 Zn2 125.8(5) . . ?
N7 N8 Zn2 118.6(4) . . ?
C24 N10 C20 118.1(6) . . ?
C24 N10 Zn2 129.2(5) . . ?
C20 N10 Zn2 111.3(4) . . ?
C29 N11 C25 118.1(6) . . ?
C29 N11 Zn3 114.4(4) . . ?
C25 N11 Zn3 126.9(4) . . ?
C30 N12 N13 109.6(5) . . ?
C31 N13 N12 115.2(6) . . ?
C31 N13 Zn4 127.5(5) . . ?
N12 N13 Zn4 117.3(4) . . ?
C36 N15 C32 117.7(6) . . ?
C36 N15 Zn4 129.8(5) . . ?
C32 N15 Zn4 109.6(4) . . ?
C41 N16 C37 117.4(6) . . ?
C41 N16 Zn1 114.2(4) . . ?
C37 N16 Zn1 128.1(5) . . ?
C42 N17 N18 110.2(6) . . ?
C43 N18 N17 116.2(6) . . ?
C43 N18 Zn4 123.5(5) . . ?
N17 N18 Zn4 116.8(4) . . ?
C48 N20 C44 118.5(7) . . ?
C48 N20 Zn4 130.6(5) . . ?
C44 N20 Zn4 110.9(5) . . ?
C53 N21 C49 119.2(6) . . ?
C53 N21 Zn1 113.1(4) . . ?
C49 N21 Zn1 127.5(4) . . ?
C54 N22 N23 110.3(5) . . ?
C55 N23 N22 117.5(5) . . ?
C55 N23 Zn5 124.2(5) . . ?
N22 N23 Zn5 117.9(3) . . ?
C60 N25 C56 116.6(6) . . ?
C60 N25 Zn5 130.8(4) . . ?
C56 N25 Zn5 112.0(4) . . ?
C61 N26 C65 119.8(6) . . ?
C61 N26 Zn3 127.1(5) . . ?
C65 N26 Zn3 112.7(5) . . ?
C66 N27 N28 110.1(5) . . ?
C67 N28 N27 116.7(5) . . ?
C67 N28 Zn5 125.7(5) . . ?
N27 N28 Zn5 117.5(4) . . ?
C68 N30 C72 118.2(6) . . ?
C68 N30 Zn5 112.6(5) . . ?
C72 N30 Zn5 128.9(5) . . ?
N1 C1 C2 121.6(6) . . ?
C1 C2 C3 119.6(6) . . ?
C2 C3 C4 117.8(6) . . ?
C5 C4 C3 119.3(7) . . ?
N1 C5 C4 122.1(6) . . ?
N1 C5 C6 115.5(6) . . ?
C4 C5 C6 122.4(6) . . ?
N2 C6 O1 126.4(5) . . ?
N2 C6 C5 116.7(6) . . ?
O1 C6 C5 116.8(6) . . ?
N3 C7 N4 124.3(6) . . ?
N3 C7 C8 114.2(6) . . ?
N4 C7 C8 121.6(6) . . ?
N5 C8 C9 123.5(6) . . ?
N5 C8 C7 114.0(6) . . ?
C9 C8 C7 122.5(6) . . ?
C8 C9 C10 117.7(7) . . ?
C11 C10 C9 119.2(7) . . ?
C10 C11 C12 118.8(7) . . ?
N5 C12 C11 122.8(7) . . ?
N6 C13 C14 123.2(7) . . ?
C15 C14 C13 118.2(6) . . ?
C14 C15 C16 119.4(6) . . ?
C15 C16 C17 119.3(6) . . ?
N6 C17 C16 121.2(6) . . ?
N6 C17 C18 116.1(5) . . ?
C16 C17 C18 122.7(6) . . ?
N7 C18 O2 125.4(6) . . ?
N7 C18 C17 116.1(5) . . ?
O2 C18 C17 118.5(6) . . ?
N8 C19 N9 125.0(7) . . ?
N8 C19 C20 115.5(6) . . ?
N9 C19 C20 119.4(6) . . ?
N10 C20 C21 122.1(6) . . ?
N10 C20 C19 113.6(6) . . ?
C21 C20 C19 124.2(6) . . ?
C22 C21 C20 119.7(7) . . ?
C23 C22 C21 117.2(7) . . ?
C22 C23 C24 120.2(7) . . ?
N10 C24 C23 122.6(7) . . ?
C26 C25 N11 122.1(6) . . ?
C25 C26 C27 119.4(6) . . ?
C28 C27 C26 119.0(6) . . ?
C27 C28 C29 119.0(6) . . ?
N11 C29 C28 122.2(6) . . ?
N11 C29 C30 114.0(6) . . ?
C28 C29 C30 123.8(6) . . ?
O3 C30 N12 125.4(6) . . ?
O3 C30 C29 118.0(5) . . ?
N12 C30 C29 116.6(6) . . ?
N13 C31 N14 124.4(6) . . ?
N13 C31 C32 115.4(6) . . ?
N14 C31 C32 120.2(6) . . ?
N15 C32 C33 122.8(7) . . ?
N15 C32 C31 114.5(5) . . ?
C33 C32 C31 122.6(7) . . ?
C34 C33 C32 118.2(7) . . ?
C35 C34 C33 119.0(6) . . ?
C36 C35 C34 118.5(7) . . ?
N15 C36 C35 123.8(8) . . ?
N16 C37 C38 123.5(7) . . ?
C37 C38 C39 118.2(7) . . ?
C40 C39 C38 119.7(7) . . ?
C39 C40 C41 118.6(7) . . ?
N16 C41 C40 122.5(7) . . ?
N16 C41 C42 114.6(6) . . ?
C40 C41 C42 122.9(6) . . ?
O4 C42 N17 125.1(6) . . ?
O4 C42 C41 118.6(6) . . ?
N17 C42 C41 116.3(6) . . ?
N18 C43 N19 123.4(7) . . ?
N18 C43 C44 115.6(6) . . ?
N19 C43 C44 120.9(7) . . ?
N20 C44 C45 120.9(8) . . ?
N20 C44 C43 114.3(6) . . ?
C45 C44 C43 124.8(8) . . ?
C46 C45 C44 120.0(9) . . ?
C45 C46 C47 119.0(9) . . ?
C46 C47 C48 119.0(8) . . ?
N20 C48 C47 122.6(8) . . ?
N21 C49 C50 122.2(6) . . ?
C49 C50 C51 118.3(7) . . ?
C52 C51 C50 120.0(7) . . ?
C51 C52 C53 118.9(6) . . ?
N21 C53 C52 121.3(6) . . ?
N21 C53 C54 115.8(6) . . ?
C52 C53 C54 122.9(6) . . ?
N22 C54 O5 125.1(6) . . ?
N22 C54 C53 117.2(6) . . ?
O5 C54 C53 117.7(5) . . ?
N23 C55 N24 122.4(7) . . ?
N23 C55 C56 116.6(6) . . ?
N24 C55 C56 120.9(6) . . ?
N25 C56 C57 122.7(7) . . ?
N25 C56 C55 113.2(5) . . ?
C57 C56 C55 124.1(6) . . ?
C56 C57 C58 118.5(7) . . ?
C59 C58 C57 119.5(6) . . ?
C60 C59 C58 117.6(7) . . ?
N25 C60 C59 125.0(7) . . ?
N26 C61 C62 122.1(7) . . ?
C61 C62 C63 118.5(7) . . ?
C64 C63 C62 119.1(7) . . ?
C63 C64 C65 119.1(7) . . ?
N26 C65 C64 121.1(7) . . ?
N26 C65 C66 116.1(6) . . ?
C64 C65 C66 122.7(7) . . ?
N27 C66 O6 125.2(6) . . ?
N27 C66 C65 117.5(6) . . ?
O6 C66 C65 117.3(6) . . ?
N28 C67 N29 123.5(7) . . ?
N28 C67 C68 116.1(6) . . ?
N29 C67 C68 120.4(6) . . ?
N30 C68 C69 122.5(7) . . ?
N30 C68 C67 113.9(6) . . ?
C69 C68 C67 123.6(6) . . ?
C70 C69 C68 119.2(7) . . ?
C69 C70 C71 119.3(7) . . ?
C70 C71 C72 117.6(7) . . ?
N30 C72 C71 123.0(7) . . ?

loop_
_geom_bond_atom_site_label_1
_geom_bond_atom_site_label_2
_geom_bond_distance
_geom_bond_site_symmetry_2
_geom_bond_publ_flag
Zn1 O1 2.083(4) . ?
Zn1 O5 2.091(4) . ?
Zn1 O4 2.108(4) . ?
Zn1 N16 2.127(5) . ?
Zn1 N21 2.139(5) . ?
Zn1 N1 2.140(5) . ?
Zn2 N8 2.008(5) . ?
Zn2 N3 2.011(5) . ?
Zn2 O1 2.144(4) . ?
Zn2 O2 2.156(4) . ?
Zn2 N5 2.331(6) . ?
Zn2 N10 2.363(6) . ?
Zn3 O6 2.095(4) . ?
Zn3 O2 2.097(4) . ?
Zn3 O3 2.100(4) . ?
Zn3 N11 2.124(5) . ?
Zn3 N6 2.138(5) . ?
Zn3 N26 2.143(6) . ?
Zn4 N13 2.005(6) . ?
Zn4 N18 2.009(6) . ?
Zn4 O3 2.105(4) . ?
Zn4 O4 2.133(4) . ?
Zn4 N20 2.353(6) . ?
Zn4 N15 2.448(5) . ?
Zn5 N23 2.009(5) . ?
Zn5 N28 2.016(5) . ?
Zn5 O6 2.132(4) . ?
Zn5 O5 2.151(4) . ?
Zn5 N25 2.336(5) . ?
Zn5 N30 2.379(6) . ?
Cl1 O8 1.411(6) . ?
Cl1 O9 1.412(5) . ?
Cl1 O10 1.419(5) . ?
Cl1 O7 1.471(7) . ?
Cl2 O11 1.335(8) . ?
Cl2 O13 1.420(6) . ?
Cl2 O14 1.433(8) . ?
Cl2 O12 1.460(8) . ?
Cl3 O15 1.386(7) . ?
Cl3 O16 1.386(10) . ?
Cl3 O18 1.388(7) . ?
Cl3 O17 1.414(7) . ?
Cl4 O19 1.318(9) . ?
Cl4 O22 1.361(12) . ?
Cl4 O21 1.424(11) . ?
Cl4 O20 1.618(7) . ?
Cl5 O24 1.26(2) . ?
Cl5 O26 1.349(13) . ?
Cl5 O23 1.394(17) . ?
Cl5 O25 1.414(14) . ?
O1 C6 1.314(7) . ?
O2 C18 1.307(6) . ?
O3 C30 1.288(8) . ?
O4 C42 1.299(7) . ?
O5 C54 1.311(7) . ?
O6 C66 1.308(8) . ?
O29 O30 1.530(12) . ?
O31 O34 1.67(2) . ?
O33 O35 1.6331 2_465 ?
O35 O33 1.6331 2_465 ?
N1 C5 1.337(8) . ?
N1 C1 1.341(8) . ?
N2 C6 1.289(8) . ?
N2 N3 1.406(6) . ?
N3 C7 1.314(8) . ?
N4 C7 1.344(8) . ?
N5 C12 1.338(8) . ?
N5 C8 1.339(8) . ?
N6 C17 1.340(8) . ?
N6 C13 1.341(8) . ?
N7 C18 1.305(8) . ?
N7 N8 1.392(7) . ?
N8 C19 1.282(8) . ?
N9 C19 1.337(8) . ?
N10 C24 1.335(9) . ?
N10 C20 1.342(8) . ?
N11 C29 1.342(7) . ?
N11 C25 1.372(8) . ?
N12 C30 1.299(7) . ?
N12 N13 1.403(7) . ?
N13 C31 1.292(8) . ?
N14 C31 1.334(9) . ?
N15 C36 1.335(9) . ?
N15 C32 1.349(9) . ?
N16 C41 1.343(8) . ?
N16 C37 1.349(8) . ?
N17 C42 1.311(8) . ?
N17 N18 1.402(8) . ?
N18 C43 1.300(8) . ?
N19 C43 1.346(9) . ?
N20 C48 1.333(9) . ?
N20 C44 1.361(9) . ?
N21 C53 1.340(8) . ?
N21 C49 1.356(8) . ?
N22 C54 1.303(7) . ?
N22 N23 1.395(7) . ?
N23 C55 1.297(7) . ?
N24 C55 1.353(8) . ?
N25 C60 1.334(9) . ?
N25 C56 1.354(8) . ?
N26 C61 1.330(9) . ?
N26 C65 1.338(8) . ?
N27 C66 1.303(8) . ?
N27 N28 1.390(7) . ?
N28 C67 1.296(8) . ?
N29 C67 1.346(8) . ?
N30 C68 1.326(8) . ?
N30 C72 1.334(9) . ?
C1 C2 1.391(9) . ?
C2 C3 1.394(11) . ?
C3 C4 1.404(9) . ?
C4 C5 1.387(9) . ?
C5 C6 1.494(8) . ?
C7 C8 1.492(8) . ?
C8 C9 1.390(10) . ?
C9 C10 1.397(10) . ?
C10 C11 1.382(11) . ?
C11 C12 1.388(10) . ?
C13 C14 1.383(9) . ?
C14 C15 1.380(10) . ?
C15 C16 1.380(9) . ?
C16 C17 1.399(8) . ?
C17 C18 1.474(9) . ?
C19 C20 1.489(9) . ?
C20 C21 1.393(9) . ?
C21 C22 1.388(10) . ?
C22 C23 1.381(11) . ?
C23 C24 1.381(11) . ?
C25 C26 1.363(10) . ?
C26 C27 1.388(9) . ?
C27 C28 1.384(9) . ?
C28 C29 1.386(9) . ?
C29 C30 1.498(8) . ?
C31 C32 1.480(9) . ?
C32 C33 1.400(9) . ?
C33 C34 1.398(11) . ?
C34 C35 1.388(12) . ?
C35 C36 1.386(10) . ?
C37 C38 1.355(10) . ?
C38 C39 1.390(11) . ?
C39 C40 1.365(10) . ?
C40 C41 1.384(9) . ?
C41 C42 1.481(9) . ?
C43 C44 1.463(10) . ?
C44 C45 1.382(11) . ?
C45 C46 1.368(13) . ?
C46 C47 1.375(13) . ?
C47 C48 1.382(12) . ?
C49 C50 1.358(10) . ?
C50 C51 1.393(10) . ?
C51 C52 1.368(10) . ?
C52 C53 1.384(9) . ?
C53 C54 1.478(9) . ?
C55 C56 1.475(10) . ?
C56 C57 1.371(8) . ?
C57 C58 1.392(10) . ?
C58 C59 1.378(10) . ?
C59 C60 1.362(9) . ?
C61 C62 1.383(11) . ?
C62 C63 1.386(11) . ?
C63 C64 1.379(11) . ?
C64 C65 1.390(10) . ?
C65 C66 1.480(9) . ?
C67 C68 1.477(9) . ?
C68 C69 1.384(9) . ?
C69 C70 1.372(10) . ?
C70 C71 1.380(11) . ?
C71 C72 1.399(10) . ?

loop_
_geom_torsion_atom_site_label_1
_geom_torsion_atom_site_label_2
_geom_torsion_atom_site_label_3
_geom_torsion_atom_site_label_4
_geom_torsion
_geom_torsion_site_symmetry_1
_geom_torsion_site_symmetry_2
_geom_torsion_site_symmetry_3
_geom_torsion_site_symmetry_4
_geom_torsion_publ_flag
O5 Zn1 O1 C6 -179.4(4) . . . . ?
O4 Zn1 O1 C6 -83.9(4) . . . . ?
N16 Zn1 O1 C6 -58.1(16) . . . . ?
N21 Zn1 O1 C6 102.3(4) . . . . ?
N1 Zn1 O1 C6 5.0(4) . . . . ?
O5 Zn1 O1 Zn2 17.5(3) . . . . ?
O4 Zn1 O1 Zn2 113.0(3) . . . . ?
N16 Zn1 O1 Zn2 138.8(13) . . . . ?
N21 Zn1 O1 Zn2 -60.8(3) . . . . ?
N1 Zn1 O1 Zn2 -158.1(3) . . . . ?
N8 Zn2 O1 C6 -149.2(4) . . . . ?
N3 Zn2 O1 C6 13.9(4) . . . . ?
O2 Zn2 O1 C6 134.4(4) . . . . ?
N5 Zn2 O1 C6 30.9(6) . . . . ?
N10 Zn2 O1 C6 -79.8(4) . . . . ?
N8 Zn2 O1 Zn1 14.8(4) . . . . ?
N3 Zn2 O1 Zn1 177.9(4) . . . . ?
O2 Zn2 O1 Zn1 -61.6(3) . . . . ?
N5 Zn2 O1 Zn1 -165.2(3) . . . . ?
N10 Zn2 O1 Zn1 84.2(3) . . . . ?
O6 Zn3 O2 C18 -79.4(4) . . . . ?
O3 Zn3 O2 C18 -173.2(4) . . . . ?
N11 Zn3 O2 C18 109.3(4) . . . . ?
N6 Zn3 O2 C18 8.0(4) . . . . ?
N26 Zn3 O2 C18 -50.9(12) . . . . ?
O6 Zn3 O2 Zn2 108.8(3) . . . . ?
O3 Zn3 O2 Zn2 15.0(3) . . . . ?
N11 Zn3 O2 Zn2 -62.5(3) . . . . ?
N6 Zn3 O2 Zn2 -163.8(3) . . . . ?
N26 Zn3 O2 Zn2 137.3(10) . . . . ?
N8 Zn2 O2 C18 10.9(4) . . . . ?
N3 Zn2 O2 C18 -149.7(4) . . . . ?
O1 Zn2 O2 C18 134.2(4) . . . . ?
N5 Zn2 O2 C18 -78.8(4) . . . . ?
N10 Zn2 O2 C18 32.8(5) . . . . ?
N8 Zn2 O2 Zn3 -177.0(3) . . . . ?
N3 Zn2 O2 Zn3 22.4(4) . . . . ?
O1 Zn2 O2 Zn3 -53.8(3) . . . . ?
N5 Zn2 O2 Zn3 93.2(3) . . . . ?
N10 Zn2 O2 Zn3 -155.2(3) . . . . ?
O6 Zn3 O3 C30 -174.0(4) . . . . ?
O2 Zn3 O3 C30 -79.9(4) . . . . ?
N11 Zn3 O3 C30 7.7(4) . . . . ?
N6 Zn3 O3 C30 -68(2) . . . . ?
N26 Zn3 O3 C30 107.9(5) . . . . ?
O6 Zn3 O3 Zn4 14.7(3) . . . . ?
O2 Zn3 O3 Zn4 108.8(3) . . . . ?
N11 Zn3 O3 Zn4 -163.5(3) . . . . ?
N6 Zn3 O3 Zn4 120.6(18) . . . . ?
N26 Zn3 O3 Zn4 -63.3(3) . . . . ?
N13 Zn4 O3 C30 10.7(4) . . . . ?
N18 Zn4 O3 C30 -150.7(4) . . . . ?
O4 Zn4 O3 C30 129.6(4) . . . . ?
N20 Zn4 O3 C30 -80.7(4) . . . . ?
N15 Zn4 O3 C30 25.2(6) . . . . ?
N13 Zn4 O3 Zn3 -177.8(4) . . . . ?
N18 Zn4 O3 Zn3 20.9(4) . . . . ?
O4 Zn4 O3 Zn3 -58.8(3) . . . . ?
N20 Zn4 O3 Zn3 90.9(3) . . . . ?
N15 Zn4 O3 Zn3 -163.3(3) . . . . ?
O1 Zn1 O4 C42 179.8(4) . . . . ?
O5 Zn1 O4 C42 -86.1(4) . . . . ?
N16 Zn1 O4 C42 3.0(4) . . . . ?
N21 Zn1 O4 C42 -44.7(13) . . . . ?
N1 Zn1 O4 C42 101.6(4) . . . . ?
O1 Zn1 O4 Zn4 11.4(3) . . . . ?
O5 Zn1 O4 Zn4 105.5(3) . . . . ?
N16 Zn1 O4 Zn4 -165.4(3) . . . . ?
N21 Zn1 O4 Zn4 146.9(10) . . . . ?
N1 Zn1 O4 Zn4 -66.8(3) . . . . ?
N13 Zn4 O4 C42 -140.6(4) . . . . ?
N18 Zn4 O4 C42 12.2(4) . . . . ?
O3 Zn4 O4 C42 140.2(4) . . . . ?
N20 Zn4 O4 C42 28.8(5) . . . . ?
N15 Zn4 O4 C42 -72.5(4) . . . . ?
N13 Zn4 O4 Zn1 28.2(3) . . . . ?
N18 Zn4 O4 Zn1 -178.9(3) . . . . ?
O3 Zn4 O4 Zn1 -51.0(3) . . . . ?
N20 Zn4 O4 Zn1 -162.4(3) . . . . ?
N15 Zn4 O4 Zn1 96.3(3) . . . . ?
O1 Zn1 O5 C54 -87.5(4) . . . . ?
O4 Zn1 O5 C54 176.6(4) . . . . ?
N16 Zn1 O5 C54 98.7(4) . . . . ?
N21 Zn1 O5 C54 2.5(4) . . . . ?
N1 Zn1 O5 C54 -59.8(13) . . . . ?
O1 Zn1 O5 Zn5 109.4(3) . . . . ?
O4 Zn1 O5 Zn5 13.5(3) . . . . ?
N16 Zn1 O5 Zn5 -64.4(3) . . . . ?
N21 Zn1 O5 Zn5 -160.6(3) . . . . ?
N1 Zn1 O5 Zn5 137.1(11) . . . . ?
N23 Zn5 O5 C54 12.8(4) . . . . ?
N28 Zn5 O5 C54 -142.4(4) . . . . ?
O6 Zn5 O5 C54 139.7(4) . . . . ?
N25 Zn5 O5 C54 35.6(5) . . . . ?
N30 Zn5 O5 C54 -73.7(4) . . . . ?
N23 Zn5 O5 Zn1 176.7(4) . . . . ?
N28 Zn5 O5 Zn1 21.4(4) . . . . ?
O6 Zn5 O5 Zn1 -56.4(3) . . . . ?
N25 Zn5 O5 Zn1 -160.5(3) . . . . ?
N30 Zn5 O5 Zn1 90.2(3) . . . . ?
O2 Zn3 O6 C66 -177.2(4) . . . . ?
O3 Zn3 O6 C66 -81.3(4) . . . . ?
N11 Zn3 O6 C66 -70.4(13) . . . . ?
N6 Zn3 O6 C66 104.2(4) . . . . ?
N26 Zn3 O6 C66 7.4(4) . . . . ?
O2 Zn3 O6 Zn5 15.1(3) . . . . ?
O3 Zn3 O6 Zn5 110.9(3) . . . . ?
N11 Zn3 O6 Zn5 121.8(11) . . . . ?
N6 Zn3 O6 Zn5 -63.6(3) . . . . ?
N26 Zn3 O6 Zn5 -160.4(3) . . . . ?
N23 Zn5 O6 C66 -147.7(4) . . . . ?
N28 Zn5 O6 C66 13.5(4) . . . . ?
O5 Zn5 O6 C66 134.7(4) . . . . ?
N25 Zn5 O6 C66 -78.3(4) . . . . ?
N30 Zn5 O6 C66 31.7(5) . . . . ?
N23 Zn5 O6 Zn3 20.6(4) . . . . ?
N28 Zn5 O6 Zn3 -178.2(3) . . . . ?
O5 Zn5 O6 Zn3 -57.0(3) . . . . ?
N25 Zn5 O6 Zn3 90.0(3) . . . . ?
N30 Zn5 O6 Zn3 -160.0(3) . . . . ?
O1 Zn1 N1 C5 -6.7(4) . . . . ?
O5 Zn1 N1 C5 -35.0(15) . . . . ?
O4 Zn1 N1 C5 88.9(5) . . . . ?
N16 Zn1 N1 C5 166.8(5) . . . . ?
N21 Zn1 N1 C5 -96.0(5) . . . . ?
O1 Zn1 N1 C1 -178.7(6) . . . . ?
O5 Zn1 N1 C1 153.0(10) . . . . ?
O4 Zn1 N1 C1 -83.1(6) . . . . ?
N16 Zn1 N1 C1 -5.3(6) . . . . ?
N21 Zn1 N1 C1 92.0(6) . . . . ?
C6 N2 N3 C7 -173.4(6) . . . . ?
C6 N2 N3 Zn2 12.4(7) . . . . ?
N8 Zn2 N3 C7 -44.5(9) . . . . ?
O1 Zn2 N3 C7 171.7(6) . . . . ?
O2 Zn2 N3 C7 83.7(6) . . . . ?
N5 Zn2 N3 C7 1.6(5) . . . . ?
N10 Zn2 N3 C7 -97.7(6) . . . . ?
N8 Zn2 N3 N2 129.0(5) . . . . ?
O1 Zn2 N3 N2 -14.8(4) . . . . ?
O2 Zn2 N3 N2 -102.8(5) . . . . ?
N5 Zn2 N3 N2 175.1(5) . . . . ?
N10 Zn2 N3 N2 75.8(5) . . . . ?
N8 Zn2 N5 C12 -15.9(6) . . . . ?
N3 Zn2 N5 C12 -178.8(7) . . . . ?
O1 Zn2 N5 C12 164.0(5) . . . . ?
O2 Zn2 N5 C12 59.5(6) . . . . ?
N10 Zn2 N5 C12 -87.7(6) . . . . ?
N8 Zn2 N5 C8 162.1(5) . . . . ?
N3 Zn2 N5 C8 -0.7(5) . . . . ?
O1 Zn2 N5 C8 -17.9(7) . . . . ?
O2 Zn2 N5 C8 -122.5(5) . . . . ?
N10 Zn2 N5 C8 90.3(5) . . . . ?
O6 Zn3 N6 C17 85.0(4) . . . . ?
O2 Zn3 N6 C17 -9.2(4) . . . . ?
O3 Zn3 N6 C17 -21(2) . . . . ?
N11 Zn3 N6 C17 -95.9(4) . . . . ?
N26 Zn3 N6 C17 162.8(4) . . . . ?
O6 Zn3 N6 C13 -83.3(6) . . . . ?
O2 Zn3 N6 C13 -177.5(6) . . . . ?
O3 Zn3 N6 C13 170.6(16) . . . . ?
N11 Zn3 N6 C13 95.8(6) . . . . ?
N26 Zn3 N6 C13 -5.5(6) . . . . ?
C18 N7 N8 C19 -174.8(6) . . . . ?
C18 N7 N8 Zn2 10.0(7) . . . . ?
N3 Zn2 N8 C19 -50.5(8) . . . . ?
O1 Zn2 N8 C19 86.3(6) . . . . ?
O2 Zn2 N8 C19 173.7(6) . . . . ?
N5 Zn2 N8 C19 -93.8(6) . . . . ?
N10 Zn2 N8 C19 6.7(5) . . . . ?
N3 Zn2 N8 N7 124.1(5) . . . . ?
O1 Zn2 N8 N7 -99.1(4) . . . . ?
O2 Zn2 N8 N7 -11.7(4) . . . . ?
N5 Zn2 N8 N7 80.8(4) . . . . ?
N10 Zn2 N8 N7 -178.7(5) . . . . ?
N8 Zn2 N10 C24 -176.9(7) . . . . ?
N3 Zn2 N10 C24 -17.0(6) . . . . ?
O1 Zn2 N10 C24 58.1(6) . . . . ?
O2 Zn2 N10 C24 160.9(5) . . . . ?
N5 Zn2 N10 C24 -89.8(6) . . . . ?
N8 Zn2 N10 C20 -10.8(4) . . . . ?
N3 Zn2 N10 C20 149.0(5) . . . . ?
O1 Zn2 N10 C20 -135.8(5) . . . . ?
O2 Zn2 N10 C20 -33.0(6) . . . . ?
N5 Zn2 N10 C20 76.3(5) . . . . ?
O6 Zn3 N11 C29 -19.3(15) . . . . ?
O2 Zn3 N11 C29 87.8(4) . . . . ?
O3 Zn3 N11 C29 -8.1(4) . . . . ?
N6 Zn3 N11 C29 166.2(4) . . . . ?
N26 Zn3 N11 C29 -95.3(5) . . . . ?
O6 Zn3 N11 C25 169.2(10) . . . . ?
O2 Zn3 N11 C25 -83.7(6) . . . . ?
O3 Zn3 N11 C25 -179.7(6) . . . . ?
N6 Zn3 N11 C25 -5.4(6) . . . . ?
N26 Zn3 N11 C25 93.1(6) . . . . ?
C30 N12 N13 C31 -172.6(6) . . . . ?
C30 N12 N13 Zn4 7.3(7) . . . . ?
N18 Zn4 N13 C31 -40.0(9) . . . . ?
O3 Zn4 N13 C31 169.9(6) . . . . ?
O4 Zn4 N13 C31 77.0(6) . . . . ?
N20 Zn4 N13 C31 -97.2(6) . . . . ?
N15 Zn4 N13 C31 -1.5(6) . . . . ?
N18 Zn4 N13 N12 140.1(4) . . . . ?
O3 Zn4 N13 N12 -9.9(4) . . . . ?
O4 Zn4 N13 N12 -102.8(4) . . . . ?
N20 Zn4 N13 N12 82.9(4) . . . . ?
N15 Zn4 N13 N12 178.6(5) . . . . ?
N13 Zn4 N15 C36 -167.4(7) . . . . ?
N18 Zn4 N15 C36 -5.6(7) . . . . ?
O3 Zn4 N15 C36 177.7(6) . . . . ?
O4 Zn4 N15 C36 70.5(7) . . . . ?
N20 Zn4 N15 C36 -77.3(7) . . . . ?
N13 Zn4 N15 C32 -7.3(5) . . . . ?
N18 Zn4 N15 C32 154.6(5) . . . . ?
O3 Zn4 N15 C32 -22.2(7) . . . . ?
O4 Zn4 N15 C32 -129.4(5) . . . . ?
N20 Zn4 N15 C32 82.8(5) . . . . ?
O1 Zn1 N16 C41 -29.7(17) . . . . ?
O5 Zn1 N16 C41 91.8(4) . . . . ?
O4 Zn1 N16 C41 -3.4(4) . . . . ?
N21 Zn1 N16 C41 170.0(4) . . . . ?
N1 Zn1 N16 C41 -91.7(4) . . . . ?
O1 Zn1 N16 C37 156.5(13) . . . . ?
O5 Zn1 N16 C37 -82.0(5) . . . . ?
O4 Zn1 N16 C37 -177.2(6) . . . . ?
N21 Zn1 N16 C37 -3.7(6) . . . . ?
N1 Zn1 N16 C37 94.6(5) . . . . ?
C42 N17 N18 C43 173.0(6) . . . . ?
C42 N17 N18 Zn4 13.5(6) . . . . ?
N13 Zn4 N18 C43 -44.5(8) . . . . ?
O3 Zn4 N18 C43 97.0(5) . . . . ?
O4 Zn4 N18 C43 -172.0(6) . . . . ?
N20 Zn4 N18 C43 17.3(5) . . . . ?
N15 Zn4 N18 C43 -80.7(5) . . . . ?
N13 Zn4 N18 N17 113.4(5) . . . . ?
O3 Zn4 N18 N17 -105.2(4) . . . . ?
O4 Zn4 N18 N17 -14.2(4) . . . . ?
N20 Zn4 N18 N17 175.1(5) . . . . ?
N15 Zn4 N18 N17 77.1(4) . . . . ?
N13 Zn4 N20 C48 -33.0(7) . . . . ?
N18 Zn4 N20 C48 173.0(7) . . . . ?
O3 Zn4 N20 C48 43.1(7) . . . . ?
O4 Zn4 N20 C48 156.1(6) . . . . ?
N15 Zn4 N20 C48 -104.2(7) . . . . ?
N13 Zn4 N20 C44 143.7(5) . . . . ?
N18 Zn4 N20 C44 -10.3(4) . . . . ?
O3 Zn4 N20 C44 -140.2(5) . . . . ?
O4 Zn4 N20 C44 -27.2(6) . . . . ?
N15 Zn4 N20 C44 72.5(5) . . . . ?
O1 Zn1 N21 C53 89.5(4) . . . . ?
O5 Zn1 N21 C53 -4.0(4) . . . . ?
O4 Zn1 N21 C53 -46.2(14) . . . . ?
N16 Zn1 N21 C53 -92.9(4) . . . . ?
N1 Zn1 N21 C53 167.7(4) . . . . ?
O1 Zn1 N21 C49 -85.5(6) . . . . ?
O5 Zn1 N21 C49 -179.0(6) . . . . ?
O4 Zn1 N21 C49 138.8(10) . . . . ?
N16 Zn1 N21 C49 92.1(6) . . . . ?
N1 Zn1 N21 C49 -7.2(6) . . . . ?
C54 N22 N23 C55 -176.3(6) . . . . ?
C54 N22 N23 Zn5 11.4(7) . . . . ?
N28 Zn5 N23 C55 -52.9(8) . . . . ?
O6 Zn5 N23 C55 86.4(6) . . . . ?
O5 Zn5 N23 C55 174.8(6) . . . . ?
N25 Zn5 N23 C55 8.0(5) . . . . ?
N30 Zn5 N23 C55 -93.3(6) . . . . ?
N28 Zn5 N23 N22 118.8(5) . . . . ?
O6 Zn5 N23 N22 -101.9(4) . . . . ?
O5 Zn5 N23 N22 -13.5(4) . . . . ?
N25 Zn5 N23 N22 179.7(5) . . . . ?
N30 Zn5 N23 N22 78.4(4) . . . . ?
N23 Zn5 N25 C60 179.1(7) . . . . ?
N28 Zn5 N25 C60 -25.7(7) . . . . ?
O6 Zn5 N25 C60 50.1(7) . . . . ?
O5 Zn5 N25 C60 156.0(6) . . . . ?
N30 Zn5 N25 C60 -97.3(7) . . . . ?
N23 Zn5 N25 C56 -9.8(4) . . . . ?
N28 Zn5 N25 C56 145.4(5) . . . . ?
O6 Zn5 N25 C56 -138.9(5) . . . . ?
O5 Zn5 N25 C56 -33.0(6) . . . . ?
N30 Zn5 N25 C56 73.8(5) . . . . ?
O6 Zn3 N26 C61 179.0(6) . . . . ?
O2 Zn3 N26 C61 149.9(9) . . . . ?
O3 Zn3 N26 C61 -87.4(5) . . . . ?
N11 Zn3 N26 C61 -10.0(6) . . . . ?
N6 Zn3 N26 C61 92.2(6) . . . . ?
O6 Zn3 N26 C65 -8.2(4) . . . . ?
O2 Zn3 N26 C65 -37.3(13) . . . . ?
O3 Zn3 N26 C65 85.4(4) . . . . ?
N11 Zn3 N26 C65 162.8(4) . . . . ?
N6 Zn3 N26 C65 -95.0(4) . . . . ?
C66 N27 N28 C67 -173.2(5) . . . . ?
C66 N27 N28 Zn5 9.9(6) . . . . ?
N23 Zn5 N28 C67 -41.9(7) . . . . ?
O6 Zn5 N28 C67 170.3(5) . . . . ?
O5 Zn5 N28 C67 80.3(5) . . . . ?
N25 Zn5 N28 C67 -98.6(5) . . . . ?
N30 Zn5 N28 C67 1.1(5) . . . . ?
N23 Zn5 N28 N27 134.7(5) . . . . ?
O6 Zn5 N28 N27 -13.0(4) . . . . ?
O5 Zn5 N28 N27 -103.1(4) . . . . ?
N25 Zn5 N28 N27 78.0(4) . . . . ?
N30 Zn5 N28 N27 177.7(5) . . . . ?
N23 Zn5 N30 C68 157.8(4) . . . . ?
N28 Zn5 N30 C68 -3.1(4) . . . . ?
O6 Zn5 N30 C68 -21.7(6) . . . . ?
O5 Zn5 N30 C68 -126.7(4) . . . . ?
N25 Zn5 N30 C68 85.8(4) . . . . ?
N23 Zn5 N30 C72 -15.8(6) . . . . ?
N28 Zn5 N30 C72 -176.7(7) . . . . ?
O6 Zn5 N30 C72 164.7(5) . . . . ?
O5 Zn5 N30 C72 59.7(6) . . . . ?
N25 Zn5 N30 C72 -87.8(6) . . . . ?
C5 N1 C1 C2 0.0(11) . . . . ?
Zn1 N1 C1 C2 171.6(6) . . . . ?
N1 C1 C2 C3 0.0(12) . . . . ?
C1 C2 C3 C4 0.4(12) . . . . ?
C2 C3 C4 C5 -0.6(12) . . . . ?
C1 N1 C5 C4 -0.3(10) . . . . ?
Zn1 N1 C5 C4 -172.9(5) . . . . ?
C1 N1 C5 C6 179.9(6) . . . . ?
Zn1 N1 C5 C6 7.3(7) . . . . ?
C3 C4 C5 N1 0.6(11) . . . . ?
C3 C4 C5 C6 -179.6(7) . . . . ?
N3 N2 C6 O1 2.0(9) . . . . ?
N3 N2 C6 C5 -176.1(5) . . . . ?
Zn1 O1 C6 N2 179.1(5) . . . . ?
Zn2 O1 C6 N2 -13.6(8) . . . . ?
Zn1 O1 C6 C5 -2.8(7) . . . . ?
Zn2 O1 C6 C5 164.6(4) . . . . ?
N1 C5 C6 N2 175.1(6) . . . . ?
C4 C5 C6 N2 -4.7(10) . . . . ?
N1 C5 C6 O1 -3.2(9) . . . . ?
C4 C5 C6 O1 177.0(6) . . . . ?
N2 N3 C7 N4 3.8(10) . . . . ?
Zn2 N3 C7 N4 177.5(5) . . . . ?
N2 N3 C7 C8 -175.7(5) . . . . ?
Zn2 N3 C7 C8 -2.0(9) . . . . ?
C12 N5 C8 C9 0.2(11) . . . . ?
Zn2 N5 C8 C9 -178.1(6) . . . . ?
C12 N5 C8 C7 178.3(6) . . . . ?
Zn2 N5 C8 C7 0.1(7) . . . . ?
N3 C7 C8 N5 1.1(9) . . . . ?
N4 C7 C8 N5 -178.5(6) . . . . ?
N3 C7 C8 C9 179.2(7) . . . . ?
N4 C7 C8 C9 -0.3(11) . . . . ?
N5 C8 C9 C10 -0.2(11) . . . . ?
C7 C8 C9 C10 -178.1(7) . . . . ?
C8 C9 C10 C11 0.4(12) . . . . ?
C9 C10 C11 C12 -0.7(13) . . . . ?
C8 N5 C12 C11 -0.5(11) . . . . ?
Zn2 N5 C12 C11 177.4(6) . . . . ?
C10 C11 C12 N5 0.8(13) . . . . ?
C17 N6 C13 C14 -0.5(10) . . . . ?
Zn3 N6 C13 C14 167.1(5) . . . . ?
N6 C13 C14 C15 0.5(11) . . . . ?
C13 C14 C15 C16 -0.3(11) . . . . ?
C14 C15 C16 C17 0.1(10) . . . . ?
C13 N6 C17 C16 0.3(9) . . . . ?
Zn3 N6 C17 C16 -169.2(5) . . . . ?
C13 N6 C17 C18 178.6(6) . . . . ?
Zn3 N6 C17 C18 9.1(7) . . . . ?
C15 C16 C17 N6 -0.1(9) . . . . ?
C15 C16 C17 C18 -178.3(6) . . . . ?
N8 N7 C18 O2 1.2(9) . . . . ?
N8 N7 C18 C17 -177.5(5) . . . . ?
Zn3 O2 C18 N7 175.6(5) . . . . ?
Zn2 O2 C18 N7 -10.3(8) . . . . ?
Zn3 O2 C18 C17 -5.7(7) . . . . ?
Zn2 O2 C18 C17 168.4(4) . . . . ?
N6 C17 C18 N7 176.3(6) . . . . ?
C16 C17 C18 N7 -5.4(9) . . . . ?
N6 C17 C18 O2 -2.5(8) . . . . ?
C16 C17 C18 O2 175.8(6) . . . . ?
N7 N8 C19 N9 2.6(10) . . . . ?
Zn2 N8 C19 N9 177.4(5) . . . . ?
N7 N8 C19 C20 -176.4(5) . . . . ?
Zn2 N8 C19 C20 -1.6(8) . . . . ?
C24 N10 C20 C21 3.2(10) . . . . ?
Zn2 N10 C20 C21 -164.6(6) . . . . ?
C24 N10 C20 C19 -178.9(6) . . . . ?
Zn2 N10 C20 C19 13.3(7) . . . . ?
N8 C19 C20 N10 -9.1(9) . . . . ?
N9 C19 C20 N10 171.9(6) . . . . ?
N8 C19 C20 C21 168.8(7) . . . . ?
N9 C19 C20 C21 -10.3(10) . . . . ?
N10 C20 C21 C22 -1.0(11) . . . . ?
C19 C20 C21 C22 -178.7(7) . . . . ?
C20 C21 C22 C23 -2.1(11) . . . . ?
C21 C22 C23 C24 3.1(12) . . . . ?
C20 N10 C24 C23 -2.3(11) . . . . ?
Zn2 N10 C24 C23 163.0(6) . . . . ?
C22 C23 C24 N10 -0.9(13) . . . . ?
C29 N11 C25 C26 1.9(10) . . . . ?
Zn3 N11 C25 C26 173.1(6) . . . . ?
N11 C25 C26 C27 -1.1(12) . . . . ?
C25 C26 C27 C28 0.6(11) . . . . ?
C26 C27 C28 C29 -0.9(11) . . . . ?
C25 N11 C29 C28 -2.2(10) . . . . ?
Zn3 N11 C29 C28 -174.5(5) . . . . ?
C25 N11 C29 C30 179.7(6) . . . . ?
Zn3 N11 C29 C30 7.4(7) . . . . ?
C27 C28 C29 N11 1.7(10) . . . . ?
C27 C28 C29 C30 179.7(6) . . . . ?
Zn3 O3 C30 N12 175.2(5) . . . . ?
Zn4 O3 C30 N12 -11.5(8) . . . . ?
Zn3 O3 C30 C29 -6.3(7) . . . . ?
Zn4 O3 C30 C29 167.0(4) . . . . ?
N13 N12 C30 O3 3.4(9) . . . . ?
N13 N12 C30 C29 -175.0(5) . . . . ?
N11 C29 C30 O3 -0.8(8) . . . . ?
C28 C29 C30 O3 -178.9(6) . . . . ?
N11 C29 C30 N12 177.8(6) . . . . ?
C28 C29 C30 N12 -0.3(10) . . . . ?
N12 N13 C31 N14 7.5(10) . . . . ?
Zn4 N13 C31 N14 -172.3(5) . . . . ?
N12 N13 C31 C32 -170.5(5) . . . . ?
Zn4 N13 C31 C32 9.7(9) . . . . ?
C36 N15 C32 C33 1.1(11) . . . . ?
Zn4 N15 C32 C33 -161.7(6) . . . . ?
C36 N15 C32 C31 176.6(6) . . . . ?
Zn4 N15 C32 C31 13.8(7) . . . . ?
N13 C31 C32 N15 -15.9(9) . . . . ?
N14 C31 C32 N15 166.0(7) . . . . ?
N13 C31 C32 C33 159.6(7) . . . . ?
N14 C31 C32 C33 -18.4(11) . . . . ?
N15 C32 C33 C34 -0.1(12) . . . . ?
C31 C32 C33 C34 -175.2(7) . . . . ?
C32 C33 C34 C35 -0.7(12) . . . . ?
C33 C34 C35 C36 0.5(12) . . . . ?
C32 N15 C36 C35 -1.4(12) . . . . ?
Zn4 N15 C36 C35 157.4(6) . . . . ?
C34 C35 C36 N15 0.6(13) . . . . ?
C41 N16 C37 C38 -1.0(9) . . . . ?
Zn1 N16 C37 C38 172.6(5) . . . . ?
N16 C37 C38 C39 1.5(10) . . . . ?
C37 C38 C39 C40 0.3(10) . . . . ?
C38 C39 C40 C41 -2.6(10) . . . . ?
C37 N16 C41 C40 -1.5(9) . . . . ?
Zn1 N16 C41 C40 -175.9(5) . . . . ?
C37 N16 C41 C42 177.8(5) . . . . ?
Zn1 N16 C41 C42 3.3(6) . . . . ?
C39 C40 C41 N16 3.2(9) . . . . ?
C39 C40 C41 C42 -176.0(6) . . . . ?
Zn1 O4 C42 N17 178.8(5) . . . . ?
Zn4 O4 C42 N17 -9.8(7) . . . . ?
Zn1 O4 C42 C41 -2.2(6) . . . . ?
Zn4 O4 C42 C41 169.2(4) . . . . ?
N18 N17 C42 O4 -1.6(8) . . . . ?
N18 N17 C42 C41 179.4(5) . . . . ?
N16 C41 C42 O4 -0.8(8) . . . . ?
C40 C41 C42 O4 178.5(5) . . . . ?
N16 C41 C42 N17 178.3(5) . . . . ?
C40 C41 C42 N17 -2.4(9) . . . . ?
N17 N18 C43 N19 1.3(10) . . . . ?
Zn4 N18 C43 N19 159.3(6) . . . . ?
N17 N18 C43 C44 -179.1(6) . . . . ?
Zn4 N18 C43 C44 -21.2(8) . . . . ?
C48 N20 C44 C45 2.7(11) . . . . ?
Zn4 N20 C44 C45 -174.5(7) . . . . ?
C48 N20 C44 C43 -179.0(7) . . . . ?
Zn4 N20 C44 C43 3.9(7) . . . . ?
N18 C43 C44 N20 9.1(9) . . . . ?
N19 C43 C44 N20 -171.4(7) . . . . ?
N18 C43 C44 C45 -172.6(8) . . . . ?
N19 C43 C44 C45 6.9(12) . . . . ?
N20 C44 C45 C46 -3.8(14) . . . . ?
C43 C44 C45 C46 178.0(9) . . . . ?
C44 C45 C46 C47 3.0(17) . . . . ?
C45 C46 C47 C48 -1.2(17) . . . . ?
C44 N20 C48 C47 -0.9(12) . . . . ?
Zn4 N20 C48 C47 175.6(6) . . . . ?
C46 C47 C48 N20 0.1(15) . . . . ?
C53 N21 C49 C50 0.8(11) . . . . ?
Zn1 N21 C49 C50 175.5(6) . . . . ?
N21 C49 C50 C51 -1.2(12) . . . . ?
C49 C50 C51 C52 0.9(12) . . . . ?
C50 C51 C52 C53 -0.4(11) . . . . ?
C49 N21 C53 C52 -0.2(10) . . . . ?
Zn1 N21 C53 C52 -175.7(5) . . . . ?
C49 N21 C53 C54 -179.8(6) . . . . ?
Zn1 N21 C53 C54 4.7(7) . . . . ?
C51 C52 C53 N21 0.0(10) . . . . ?
C51 C52 C53 C54 179.6(6) . . . . ?
N23 N22 C54 O5 1.6(9) . . . . ?
N23 N22 C54 C53 -177.1(5) . . . . ?
Zn1 O5 C54 N22 -179.6(5) . . . . ?
Zn5 O5 C54 N22 -12.2(7) . . . . ?
Zn1 O5 C54 C53 -0.9(7) . . . . ?
Zn5 O5 C54 C53 166.6(4) . . . . ?
N21 C53 C54 N22 176.1(6) . . . . ?
C52 C53 C54 N22 -3.5(9) . . . . ?
N21 C53 C54 O5 -2.7(8) . . . . ?
C52 C53 C54 O5 177.7(6) . . . . ?
N22 N23 C55 N24 0.1(10) . . . . ?
Zn5 N23 C55 N24 171.8(5) . . . . ?
N22 N23 C55 C56 -176.8(6) . . . . ?
Zn5 N23 C55 C56 -5.1(9) . . . . ?
C60 N25 C56 C57 3.3(10) . . . . ?
Zn5 N25 C56 C57 -169.2(5) . . . . ?
C60 N25 C56 C55 -177.2(6) . . . . ?
Zn5 N25 C56 C55 10.4(7) . . . . ?
N23 C55 C56 N25 -4.8(9) . . . . ?
N24 C55 C56 N25 178.3(6) . . . . ?
N23 C55 C56 C57 174.8(7) . . . . ?
N24 C55 C56 C57 -2.2(11) . . . . ?
N25 C56 C57 C58 -2.1(11) . . . . ?
C55 C56 C57 C58 178.4(7) . . . . ?
C56 C57 C58 C59 0.1(11) . . . . ?
C57 C58 C59 C60 0.5(11) . . . . ?
C56 N25 C60 C59 -2.7(11) . . . . ?
Zn5 N25 C60 C59 168.0(6) . . . . ?
C58 C59 C60 N25 0.9(12) . . . . ?
C65 N26 C61 C62 0.4(10) . . . . ?
Zn3 N26 C61 C62 172.7(5) . . . . ?
N26 C61 C62 C63 -1.7(12) . . . . ?
C61 C62 C63 C64 2.7(13) . . . . ?
C62 C63 C64 C65 -2.4(12) . . . . ?
C61 N26 C65 C64 -0.1(10) . . . . ?
Zn3 N26 C65 C64 -173.4(5) . . . . ?
C61 N26 C65 C66 -178.6(6) . . . . ?
Zn3 N26 C65 C66 8.0(7) . . . . ?
C63 C64 C65 N26 1.1(11) . . . . ?
C63 C64 C65 C66 179.6(7) . . . . ?
N28 N27 C66 O6 3.8(8) . . . . ?
N28 N27 C66 C65 -175.8(5) . . . . ?
Zn3 O6 C66 N27 174.9(5) . . . . ?
Zn5 O6 C66 N27 -14.2(7) . . . . ?
Zn3 O6 C66 C65 -5.5(6) . . . . ?
Zn5 O6 C66 C65 165.4(4) . . . . ?
N26 C65 C66 N27 177.8(5) . . . . ?
C64 C65 C66 N27 -0.8(9) . . . . ?
N26 C65 C66 O6 -1.9(8) . . . . ?
C64 C65 C66 O6 179.6(6) . . . . ?
N27 N28 C67 N29 3.1(9) . . . . ?
Zn5 N28 C67 N29 179.7(5) . . . . ?
N27 N28 C67 C68 -175.8(5) . . . . ?
Zn5 N28 C67 C68 0.9(8) . . . . ?
C72 N30 C68 C69 -1.6(10) . . . . ?
Zn5 N30 C68 C69 -176.0(5) . . . . ?
C72 N30 C68 C67 178.7(6) . . . . ?
Zn5 N30 C68 C67 4.4(6) . . . . ?
N28 C67 C68 N30 -3.8(8) . . . . ?
N29 C67 C68 N30 177.4(6) . . . . ?
N28 C67 C68 C69 176.6(6) . . . . ?
N29 C67 C68 C69 -2.3(10) . . . . ?
N30 C68 C69 C70 0.5(10) . . . . ?
C67 C68 C69 C70 -179.9(6) . . . . ?
C68 C69 C70 C71 -0.5(11) . . . . ?
C69 C70 C71 C72 1.5(11) . . . . ?
C68 N30 C72 C71 2.8(11) . . . . ?
Zn5 N30 C72 C71 176.1(5) . . . . ?
C70 C71 C72 N30 -2.8(12) . . . . ?
